data_4076643
loop_
_publ_author_name
'Yao, Yingming'
'Zhang, Yong'
'Shen, Qi'
'Yu, Kaibei'

_publ_section_title
;
 Synthesis, Reactivity, and Structure of Mixed-Ligand Ytterbium Complexes
 Supported by \b-Diketiminate
;
_journal_issue 5
_journal_name_full Organometallics
_journal_page_first 819
_journal_paper_doi 10.1021/om010803a
_journal_volume 21
_journal_year 2002
_chemical_formula_sum 'C65.5 H94 Cl4 N4 O Yb2'
_chemical_formula_weight 1441.33
_chemical_name_systematic
; 
 ? 
;
_space_group_IT_number 14
_symmetry_cell_setting monoclinic
_symmetry_space_group_name_Hall '-P 2ybc'
_symmetry_space_group_name_H-M 'P 1 21/c 1'
_atom_sites_solution_hydrogens geom
_atom_sites_solution_primary direct
_atom_sites_solution_secondary difmap
_audit_creation_method SHELXL-97
_cell_angle_alpha 90.00
_cell_angle_beta 98.710(10)
_cell_angle_gamma 90.00
_cell_formula_units_Z 4
_cell_length_a 19.951(4)
_cell_length_b 13.918(2)
_cell_length_c 24.257(5)
_cell_measurement_reflns_used 28
_cell_measurement_temperature 299(2)
_cell_measurement_theta_max 16.27
_cell_measurement_theta_min 2.57
_cell_volume 6658(2)
_computing_cell_refinement 'Siemens XSCANS'
_computing_data_collection 'Siemens XSCANS'
_computing_data_reduction 'Siemens SHELXTL'
_computing_molecular_graphics 'Siemens SHELXTL'
_computing_publication_material 'Siemens SHELXTL'
_computing_structure_refinement 'SHELXL-97 (Sheldrick, 1997)'
_computing_structure_solution 'SHELXS-97 (Sheldrick, 1990)'
_diffrn_ambient_temperature 299(2)
_diffrn_measured_fraction_theta_full 0.999
_diffrn_measured_fraction_theta_max 0.999
_diffrn_measurement_device_type 'Siemens P4'
_diffrn_measurement_method '\w scans'
_diffrn_radiation_monochromator graphite
_diffrn_radiation_source 'normal-focus sealed tube'
_diffrn_radiation_type MoK\a
_diffrn_radiation_wavelength 0.71073
_diffrn_reflns_av_R_equivalents 0.0338
_diffrn_reflns_av_sigmaI/netI 0.1163
_diffrn_reflns_limit_h_max 23
_diffrn_reflns_limit_h_min 0
_diffrn_reflns_limit_k_max 16
_diffrn_reflns_limit_k_min 0
_diffrn_reflns_limit_l_max 28
_diffrn_reflns_limit_l_min -28
_diffrn_reflns_number 13060
_diffrn_reflns_theta_full 25.00
_diffrn_reflns_theta_max 25.00
_diffrn_reflns_theta_min 1.69
_diffrn_standards_decay_% 2.57
_diffrn_standards_interval_count 97
_diffrn_standards_number 3
_exptl_absorpt_coefficient_mu 2.994
_exptl_absorpt_correction_T_max 0.5854
_exptl_absorpt_correction_T_min 0.4336
_exptl_absorpt_correction_type empirical
_exptl_crystal_colour violet
_exptl_crystal_density_diffrn 1.438
_exptl_crystal_density_method 'not measured'
_exptl_crystal_description prismatic
_exptl_crystal_F_000 2924
_exptl_crystal_size_max 0.40
_exptl_crystal_size_mid 0.32
_exptl_crystal_size_min 0.20
_refine_diff_density_max 0.532
_refine_diff_density_min -0.612
_refine_diff_density_rms 0.105
_refine_ls_extinction_method none
_refine_ls_goodness_of_fit_ref 0.790
_refine_ls_hydrogen_treatment constr
_refine_ls_matrix_type full
_refine_ls_number_parameters 715
_refine_ls_number_reflns 11734
_refine_ls_number_restraints 6
_refine_ls_restrained_S_all 0.790
_refine_ls_R_factor_all 0.0915
_refine_ls_R_factor_gt 0.0405
_refine_ls_shift/su_max 0.001
_refine_ls_shift/su_mean 0.000
_refine_ls_structure_factor_coef Fsqd
_refine_ls_weighting_details 'calc w=1/[\s^2^(Fo^2^)+(0.0153P)^2^+0.0000P] where P=(Fo^2^+2Fc^2^)/3'
_refine_ls_weighting_scheme calc
_refine_ls_wR_factor_gt 0.0561
_refine_ls_wR_factor_ref 0.0639
_reflns_number_gt 6754
_reflns_number_total 11734
_reflns_threshold_expression >2sigma(I)
_cod_data_source_file om010803a.cif
_cod_data_source_block complex2
_cod_depositor_comments
;
The following automatic conversions were performed:

'_symmetry_cell_setting' value 'Monoclinic' changed to 'monoclinic'
according to /home/saulius/struct/CIF-dictionaries/cif_core.dic
dictionary named 'cif_core.dic' version 2.4.1 from 2010-06-29.

Automatic conversion script
Id: cif_fix_values 1715 2011-07-08 13:25:40Z adriana 

The following automatic conversions were performed:

'_refine_ls_hydrogen_treatment' value 'constra' was replaced with the
value 'constr' as specified in the replacement file
'src/cod-tools/trunk/data/replacement-values/replacement_values.lst'.

Automatic conversion script
Id: cif_fix_values 5376 2017-05-30 11:51:03Z andrius 
;
_cod_original_sg_symbol_H-M P2(1)/c
_cod_original_formula_sum 'C65.50 H94 Cl4 N4 O Yb2'
_cod_database_code 4076643

loop_
_symmetry_equiv_pos_as_xyz
'x, y, z'
'-x, y+1/2, -z+1/2'
'-x, -y, -z'
'x, -y-1/2, z-1/2'

loop_
_atom_site_label
_atom_site_type_symbol
_atom_site_fract_x
_atom_site_fract_y
_atom_site_fract_z
_atom_site_U_iso_or_equiv
_atom_site_adp_type
_atom_site_occupancy
_atom_site_symmetry_multiplicity
_atom_site_calc_flag
_atom_site_refinement_flags
Yb1 Yb 0.348926(15) 0.42735(2) 0.231302(12) 0.03392(8) Uani 1 1 d .
Yb2 Yb 0.253185(16) 0.64726(2) 0.184931(12) 0.03544(8) Uani 1 1 d .
Cl1 Cl 0.47374(9) 0.43424(15) 0.26564(8) 0.0629(6) Uani 1 1 d .
Cl2 Cl 0.28359(11) 0.56441(13) 0.28211(7) 0.0678(6) Uani 1 1 d .
Cl3 Cl 0.37424(11) 0.58645(16) 0.17706(11) 0.0995(9) Uani 1 1 d .
Cl4 Cl 0.23004(12) 0.46617(13) 0.16140(9) 0.0857(8) Uani 1 1 d .
O1 O 0.3081(2) 0.7805(3) 0.22566(19) 0.0549(14) Uani 1 1 d .
N1 N 0.3525(3) 0.2906(4) 0.1821(2) 0.0401(14) Uani 1 1 d .
N2 N 0.3312(3) 0.3265(3) 0.3019(2) 0.0343(13) Uani 1 1 d .
N3 N 0.2303(3) 0.7181(4) 0.0987(2) 0.0379(14) Uani 1 1 d .
N4 N 0.1487(3) 0.7100(4) 0.1933(2) 0.0363(14) Uani 1 1 d .
C1 C 0.3322(4) 0.2833(5) 0.1220(3) 0.0465(19) Uani 1 1 d .
C2 C 0.2698(4) 0.2386(5) 0.1016(3) 0.051(2) Uani 1 1 d .
C3 C 0.2508(4) 0.2343(5) 0.0440(3) 0.065(2) Uani 1 1 d .
H3 H 0.2104 0.2036 0.0299 0.078 Uiso 1 1 calc R
C4 C 0.2885(4) 0.2728(6) 0.0077(3) 0.073(3) Uani 1 1 d .
H4 H 0.2740 0.2685 -0.0305 0.087 Uiso 1 1 calc R
C5 C 0.3477(4) 0.3179(6) 0.0273(3) 0.070(3) Uani 1 1 d .
H5 H 0.3724 0.3460 0.0020 0.084 Uiso 1 1 calc R
C6 C 0.3726(4) 0.3233(5) 0.0845(3) 0.053(2) Uani 1 1 d .
C7 C 0.4424(4) 0.3665(6) 0.1035(3) 0.070(3) Uani 1 1 d .
H7 H 0.4490 0.3740 0.1441 0.084 Uiso 1 1 calc R
C8 C 0.4523(5) 0.4627(6) 0.0773(3) 0.112(4) Uani 1 1 d .
H8A H 0.4541 0.4542 0.0383 0.134 Uiso 1 1 calc R
H8B H 0.4939 0.4909 0.0951 0.134 Uiso 1 1 calc R
H8C H 0.4151 0.5042 0.0819 0.134 Uiso 1 1 calc R
C9 C 0.4976(4) 0.3000(7) 0.0877(4) 0.114(4) Uani 1 1 d .
H9A H 0.4928 0.2374 0.1033 0.137 Uiso 1 1 calc R
H9B H 0.5414 0.3257 0.1021 0.137 Uiso 1 1 calc R
H9C H 0.4930 0.2951 0.0478 0.137 Uiso 1 1 calc R
C10 C 0.2246(4) 0.1954(6) 0.1392(3) 0.067(2) Uani 1 1 d .
H10 H 0.2412 0.2167 0.1773 0.081 Uiso 1 1 calc R
C11 C 0.2276(5) 0.0868(6) 0.1387(5) 0.154(5) Uani 1 1 d .
H11A H 0.2014 0.0630 0.1050 0.185 Uiso 1 1 calc R
H11B H 0.2096 0.0619 0.1703 0.185 Uiso 1 1 calc R
H11C H 0.2739 0.0665 0.1404 0.185 Uiso 1 1 calc R
C12 C 0.1517(4) 0.2251(6) 0.1257(4) 0.092(3) Uani 1 1 d .
H12A H 0.1488 0.2940 0.1249 0.110 Uiso 1 1 calc R
H12B H 0.1269 0.2006 0.1536 0.110 Uiso 1 1 calc R
H12C H 0.1327 0.1999 0.0899 0.110 Uiso 1 1 calc R
C13 C 0.3863(3) 0.2163(5) 0.2077(3) 0.0448(18) Uani 1 1 d .
C14 C 0.3944(3) 0.1998(5) 0.2656(3) 0.049(2) Uani 1 1 d .
H14 H 0.4248 0.1509 0.2780 0.059 Uiso 1 1 calc R
C15 C 0.3648(3) 0.2441(5) 0.3080(3) 0.0416(18) Uani 1 1 d .
C16 C 0.4153(4) 0.1380(5) 0.1742(3) 0.075(3) Uani 1 1 d .
H16A H 0.4201 0.1624 0.1379 0.090 Uiso 1 1 calc R
H16B H 0.3852 0.0838 0.1702 0.090 Uiso 1 1 calc R
H16C H 0.4589 0.1185 0.1932 0.090 Uiso 1 1 calc R
C17 C 0.3727(3) 0.1896(4) 0.3627(2) 0.052(2) Uani 1 1 d .
H17A H 0.4014 0.2253 0.3908 0.063 Uiso 1 1 calc R
H17B H 0.3926 0.1279 0.3579 0.063 Uiso 1 1 calc R
H17C H 0.3289 0.1809 0.3739 0.063 Uiso 1 1 calc R
C18 C 0.2940(3) 0.3586(5) 0.3456(3) 0.0392(17) Uani 1 1 d .
C19 C 0.2234(4) 0.3405(5) 0.3379(3) 0.051(2) Uani 1 1 d .
C20 C 0.1867(4) 0.3795(6) 0.3767(3) 0.066(2) Uani 1 1 d .
H20 H 0.1402 0.3691 0.3721 0.079 Uiso 1 1 calc R
C21 C 0.2162(4) 0.4329(6) 0.4215(3) 0.075(3) Uani 1 1 d .
H21 H 0.1901 0.4582 0.4467 0.090 Uiso 1 1 calc R
C22 C 0.2850(4) 0.4481(5) 0.4282(3) 0.055(2) Uani 1 1 d .
H22 H 0.3050 0.4841 0.4586 0.066 Uiso 1 1 calc R
C23 C 0.3259(3) 0.4120(5) 0.3915(3) 0.0419(18) Uani 1 1 d .
C24 C 0.1885(4) 0.2836(6) 0.2892(3) 0.069(2) Uani 1 1 d .
H24 H 0.2149 0.2927 0.2586 0.082 Uiso 1 1 calc R
C25 C 0.1160(4) 0.3175(7) 0.2677(3) 0.109(4) Uani 1 1 d .
H25A H 0.0990 0.2839 0.2339 0.131 Uiso 1 1 calc R
H25B H 0.1161 0.3853 0.2605 0.131 Uiso 1 1 calc R
H25C H 0.0874 0.3043 0.2953 0.131 Uiso 1 1 calc R
C26 C 0.1885(4) 0.1784(6) 0.3013(4) 0.124(4) Uani 1 1 d .
H26A H 0.2342 0.1547 0.3061 0.148 Uiso 1 1 calc R
H26B H 0.1620 0.1455 0.2707 0.148 Uiso 1 1 calc R
H26C H 0.1694 0.1675 0.3347 0.148 Uiso 1 1 calc R
C27 C 0.4012(3) 0.4301(5) 0.4040(3) 0.0479(18) Uani 1 1 d .
H27 H 0.4227 0.3933 0.3770 0.057 Uiso 1 1 calc R
C28 C 0.4315(3) 0.3965(5) 0.4617(3) 0.067(2) Uani 1 1 d .
H28A H 0.4115 0.4318 0.4891 0.080 Uiso 1 1 calc R
H28B H 0.4796 0.4073 0.4673 0.080 Uiso 1 1 calc R
H28C H 0.4226 0.3292 0.4653 0.080 Uiso 1 1 calc R
C29 C 0.4191(4) 0.5366(5) 0.3974(3) 0.069(2) Uani 1 1 d .
H29A H 0.4086 0.5546 0.3588 0.083 Uiso 1 1 calc R
H29B H 0.4666 0.5461 0.4101 0.083 Uiso 1 1 calc R
H29C H 0.3932 0.5755 0.4192 0.083 Uiso 1 1 calc R
C30 C 0.2650(4) 0.6807(5) 0.0547(3) 0.048(2) Uani 1 1 d .
C31 C 0.2339(4) 0.6108(5) 0.0198(3) 0.052(2) Uani 1 1 d .
C32 C 0.2671(4) 0.5767(6) -0.0231(3) 0.076(3) Uani 1 1 d .
H32 H 0.2469 0.5290 -0.0469 0.091 Uiso 1 1 calc R
C33 C 0.3288(5) 0.6127(7) -0.0302(3) 0.086(3) Uani 1 1 d .
H33 H 0.3493 0.5908 -0.0598 0.103 Uiso 1 1 calc R
C34 C 0.3608(5) 0.6802(7) 0.0051(3) 0.084(3) Uani 1 1 d .
H34 H 0.4033 0.7028 -0.0001 0.101 Uiso 1 1 calc R
C35 C 0.3301(4) 0.7156(6) 0.0491(3) 0.056(2) Uani 1 1 d .
C36 C 0.3687(4) 0.7886(6) 0.0889(3) 0.068(2) Uani 1 1 d .
H36 H 0.3475 0.7899 0.1228 0.082 Uiso 1 1 calc R
C37 C 0.4441(4) 0.7613(6) 0.1062(3) 0.086(3) Uani 1 1 d .
H37A H 0.4471 0.6970 0.1207 0.104 Uiso 1 1 calc R
H37B H 0.4647 0.8050 0.1345 0.104 Uiso 1 1 calc R
H37C H 0.4672 0.7651 0.0744 0.104 Uiso 1 1 calc R
C38 C 0.3663(4) 0.8895(5) 0.0657(4) 0.108(4) Uani 1 1 d .
H38A H 0.3789 0.8885 0.0290 0.130 Uiso 1 1 calc R
H38B H 0.3973 0.9296 0.0896 0.130 Uiso 1 1 calc R
H38C H 0.3211 0.9146 0.0636 0.130 Uiso 1 1 calc R
C39 C 0.1642(4) 0.5707(6) 0.0259(3) 0.057(2) Uani 1 1 d .
H39 H 0.1576 0.5820 0.0646 0.068 Uiso 1 1 calc R
C40 C 0.1583(4) 0.4618(6) 0.0160(3) 0.095(3) Uani 1 1 d .
H40A H 0.1594 0.4484 -0.0227 0.114 Uiso 1 1 calc R
H40B H 0.1164 0.4391 0.0260 0.114 Uiso 1 1 calc R
H40C H 0.1956 0.4299 0.0384 0.114 Uiso 1 1 calc R
C41 C 0.1056(4) 0.6212(6) -0.0113(3) 0.094(3) Uani 1 1 d .
H41A H 0.1118 0.6895 -0.0085 0.112 Uiso 1 1 calc R
H41B H 0.0634 0.6041 0.0006 0.112 Uiso 1 1 calc R
H41C H 0.1050 0.6015 -0.0494 0.112 Uiso 1 1 calc R
C42 C 0.1896(4) 0.7939(5) 0.0860(3) 0.0455(19) Uani 1 1 d .
C43 C 0.1449(3) 0.8275(5) 0.1198(3) 0.0432(19) Uani 1 1 d .
H43 H 0.1270 0.8878 0.1098 0.052 Uiso 1 1 calc R
C44 C 0.1218(3) 0.7885(5) 0.1657(3) 0.0434(18) Uani 1 1 d .
C45 C 0.1889(4) 0.8472(5) 0.0316(3) 0.064(2) Uani 1 1 d .
H45A H 0.1997 0.9136 0.0392 0.077 Uiso 1 1 calc R
H45B H 0.1447 0.8424 0.0098 0.077 Uiso 1 1 calc R
H45C H 0.2218 0.8194 0.0114 0.077 Uiso 1 1 calc R
C46 C 0.0600(3) 0.8372(5) 0.1832(3) 0.066(2) Uani 1 1 d .
H46A H 0.0508 0.8098 0.2176 0.079 Uiso 1 1 calc R
H46B H 0.0215 0.8279 0.1548 0.079 Uiso 1 1 calc R
H46C H 0.0687 0.9047 0.1882 0.079 Uiso 1 1 calc R
C47 C 0.1074(3) 0.6635(5) 0.2302(3) 0.0428(18) Uani 1 1 d .
C48 C 0.0559(4) 0.6012(5) 0.2075(3) 0.055(2) Uani 1 1 d .
C49 C 0.0139(4) 0.5633(6) 0.2426(4) 0.075(3) Uani 1 1 d .
H49 H -0.0209 0.5218 0.2281 0.090 Uiso 1 1 calc R
C50 C 0.0225(5) 0.5857(6) 0.2975(4) 0.087(3) Uani 1 1 d .
H50 H -0.0067 0.5604 0.3203 0.104 Uiso 1 1 calc R
C51 C 0.0741(4) 0.6453(6) 0.3197(3) 0.075(3) Uani 1 1 d .
H51 H 0.0793 0.6597 0.3575 0.090 Uiso 1 1 calc R
C52 C 0.1192(4) 0.6852(5) 0.2874(3) 0.0449(19) Uani 1 1 d .
C53 C 0.1749(4) 0.7502(5) 0.3149(3) 0.058(2) Uani 1 1 d .
H53 H 0.2091 0.7538 0.2899 0.069 Uiso 1 1 calc R
C54 C 0.1506(4) 0.8525(5) 0.3225(3) 0.091(3) Uani 1 1 d .
H54A H 0.1374 0.8817 0.2867 0.109 Uiso 1 1 calc R
H54B H 0.1866 0.8891 0.3434 0.109 Uiso 1 1 calc R
H54C H 0.1124 0.8511 0.3424 0.109 Uiso 1 1 calc R
C55 C 0.2111(4) 0.7130(6) 0.3716(3) 0.081(3) Uani 1 1 d .
H55A H 0.1802 0.7149 0.3983 0.097 Uiso 1 1 calc R
H55B H 0.2496 0.7530 0.3842 0.097 Uiso 1 1 calc R
H55C H 0.2259 0.6482 0.3675 0.097 Uiso 1 1 calc R
C56 C 0.0429(4) 0.5747(6) 0.1468(3) 0.071(2) Uani 1 1 d .
H56 H 0.0803 0.6009 0.1296 0.086 Uiso 1 1 calc R
C57 C -0.0226(5) 0.6181(7) 0.1164(4) 0.143(5) Uani 1 1 d .
H57A H -0.0607 0.5864 0.1283 0.172 Uiso 1 1 calc R
H57B H -0.0243 0.6099 0.0770 0.172 Uiso 1 1 calc R
H57C H -0.0240 0.6854 0.1250 0.172 Uiso 1 1 calc R
C58 C 0.0412(4) 0.4684(6) 0.1367(4) 0.105(4) Uani 1 1 d .
H58A H 0.0803 0.4392 0.1581 0.126 Uiso 1 1 calc R
H58B H 0.0413 0.4562 0.0977 0.126 Uiso 1 1 calc R
H58C H 0.0008 0.4419 0.1477 0.126 Uiso 1 1 calc R
C59 C 0.2873(4) 0.8774(5) 0.2159(3) 0.073(3) Uani 1 1 d .
H59A H 0.2391 0.8833 0.2170 0.087 Uiso 1 1 calc R
H59B H 0.2958 0.8976 0.1793 0.087 Uiso 1 1 calc R
C60 C 0.3245(6) 0.9368(7) 0.2579(5) 0.147(5) Uani 1 1 d .
H60A H 0.3513 0.9833 0.2409 0.176 Uiso 1 1 calc R
H60B H 0.2935 0.9715 0.2779 0.176 Uiso 1 1 calc R
C61 C 0.3679(5) 0.8769(7) 0.2956(4) 0.104(4) Uani 1 1 d .
H61A H 0.3495 0.8684 0.3301 0.125 Uiso 1 1 calc R
H61B H 0.4127 0.9050 0.3042 0.125 Uiso 1 1 calc R
C62 C 0.3712(4) 0.7831(6) 0.2666(4) 0.106(4) Uani 1 1 d .
H62A H 0.4109 0.7799 0.2480 0.128 Uiso 1 1 calc R
H62B H 0.3726 0.7301 0.2928 0.128 Uiso 1 1 calc R
C63 C 0.0295(8) 0.4834(8) 0.4539(6) 0.169(8) Uani 1 1 d D
H63 H 0.0514 0.4710 0.4234 0.203 Uiso 1 1 calc R
C64 C 0.0209(6) 0.4110(6) 0.4902(4) 0.127(5) Uani 1 1 d D
C65 C -0.0062(7) 0.4253(10) 0.5379(5) 0.170(8) Uani 1 1 d D
H65 H -0.0088 0.3761 0.5634 0.204 Uiso 1 1 calc R
C66 C 0.0438(10) 0.3166(7) 0.4788(8) 0.133(10) Uani 0.50 1 d PD
H66A H 0.0114 0.2868 0.4507 0.159 Uiso 0.50 1 calc PR
H66B H 0.0486 0.2788 0.5123 0.159 Uiso 0.50 1 calc PR
H66C H 0.0868 0.3210 0.4658 0.159 Uiso 0.50 1 calc PR

loop_
_atom_site_aniso_label
_atom_site_aniso_U_11
_atom_site_aniso_U_22
_atom_site_aniso_U_33
_atom_site_aniso_U_23
_atom_site_aniso_U_13
_atom_site_aniso_U_12
Yb1 0.03538(18) 0.03089(16) 0.03646(18) -0.00046(15) 0.00863(14) -0.00013(16)
Yb2 0.03667(19) 0.03564(17) 0.03370(17) 0.00376(16) 0.00434(14) 0.00411(16)
Cl1 0.0379(11) 0.0819(14) 0.0675(13) 0.0012(12) 0.0038(10) -0.0096(11)
Cl2 0.1119(18) 0.0575(12) 0.0374(11) 0.0116(10) 0.0219(11) 0.0392(13)
Cl3 0.0764(17) 0.0782(16) 0.159(2) 0.0644(16) 0.0656(16) 0.0288(14)
Cl4 0.0890(18) 0.0453(13) 0.1028(18) -0.0153(12) -0.0497(14) 0.0100(12)
O1 0.048(3) 0.043(3) 0.066(4) 0.011(3) -0.015(3) -0.009(3)
N1 0.042(4) 0.042(3) 0.036(4) -0.003(3) 0.006(3) -0.003(3)
N2 0.034(3) 0.033(3) 0.036(3) 0.004(3) 0.007(3) -0.003(3)
N3 0.032(3) 0.044(3) 0.036(3) 0.005(3) 0.002(3) 0.004(3)
N4 0.037(4) 0.040(3) 0.031(3) -0.004(3) 0.006(3) 0.003(3)
C1 0.053(5) 0.036(4) 0.050(5) -0.012(4) 0.008(4) 0.009(4)
C2 0.071(6) 0.035(4) 0.047(5) -0.013(4) 0.007(5) 0.011(4)
C3 0.067(6) 0.068(6) 0.063(6) -0.020(5) 0.017(5) 0.004(5)
C4 0.063(7) 0.111(8) 0.041(5) -0.021(5) -0.002(5) 0.007(6)
C5 0.073(7) 0.088(7) 0.053(6) -0.010(5) 0.020(5) 0.008(5)
C6 0.063(6) 0.054(5) 0.042(5) -0.007(4) 0.010(4) 0.010(4)
C7 0.080(7) 0.086(7) 0.048(5) -0.011(5) 0.018(5) -0.019(6)
C8 0.144(10) 0.093(8) 0.107(8) -0.004(6) 0.049(7) -0.024(7)
C9 0.061(7) 0.136(9) 0.145(10) -0.036(8) 0.014(7) -0.004(7)
C10 0.069(7) 0.064(6) 0.063(6) -0.004(5) -0.008(5) -0.013(5)
C11 0.146(11) 0.059(7) 0.263(15) 0.045(9) 0.048(10) 0.006(8)
C12 0.077(7) 0.085(7) 0.117(8) -0.010(6) 0.025(6) -0.016(6)
C13 0.036(5) 0.039(4) 0.061(5) -0.003(4) 0.013(4) 0.012(4)
C14 0.052(5) 0.041(4) 0.054(5) -0.005(4) 0.005(4) 0.016(4)
C15 0.042(5) 0.038(4) 0.042(5) 0.006(4) -0.002(4) -0.004(4)
C16 0.109(7) 0.053(5) 0.069(6) -0.002(5) 0.028(5) 0.037(5)
C17 0.065(6) 0.044(4) 0.048(5) 0.011(4) 0.009(4) -0.001(4)
C18 0.034(4) 0.039(4) 0.045(4) 0.009(4) 0.007(4) 0.003(4)
C19 0.047(5) 0.060(5) 0.048(5) 0.010(4) 0.017(4) -0.002(4)
C20 0.040(5) 0.091(7) 0.069(6) 0.010(5) 0.018(5) -0.005(5)
C21 0.070(7) 0.100(7) 0.063(6) 0.006(6) 0.033(5) 0.018(6)
C22 0.061(6) 0.059(5) 0.045(5) -0.002(4) 0.008(4) 0.005(5)
C23 0.043(5) 0.043(4) 0.039(4) 0.007(4) 0.005(4) 0.004(4)
C24 0.049(6) 0.093(7) 0.068(6) -0.011(6) 0.023(5) -0.021(5)
C25 0.057(7) 0.183(11) 0.086(7) -0.018(7) 0.006(6) -0.014(7)
C26 0.092(9) 0.095(9) 0.178(11) -0.025(8) 0.000(8) -0.034(7)
C27 0.042(5) 0.049(4) 0.054(5) -0.008(4) 0.011(4) 0.003(4)
C28 0.057(6) 0.084(6) 0.056(5) -0.007(5) -0.002(4) 0.006(5)
C29 0.067(6) 0.072(6) 0.070(6) -0.008(5) 0.009(5) -0.012(5)
C30 0.052(5) 0.055(5) 0.037(4) 0.014(4) 0.010(4) 0.007(4)
C31 0.058(6) 0.063(5) 0.033(4) 0.005(4) 0.005(4) 0.011(4)
C32 0.075(7) 0.109(7) 0.043(5) -0.007(5) 0.006(5) 0.024(7)
C33 0.082(8) 0.135(10) 0.047(6) 0.004(6) 0.027(6) 0.031(7)
C34 0.069(7) 0.142(10) 0.046(6) 0.014(6) 0.020(5) 0.011(7)
C35 0.050(6) 0.069(6) 0.052(5) 0.017(4) 0.019(4) 0.005(5)
C36 0.046(6) 0.093(7) 0.070(6) 0.017(5) 0.026(5) -0.011(5)
C37 0.069(7) 0.098(7) 0.092(7) 0.026(6) 0.010(6) -0.029(6)
C38 0.091(8) 0.079(7) 0.159(10) 0.028(7) 0.030(7) -0.004(6)
C39 0.053(5) 0.076(6) 0.040(5) -0.009(5) 0.002(4) 0.000(5)
C40 0.100(8) 0.102(8) 0.078(7) -0.020(6) 0.000(6) -0.025(6)
C41 0.060(6) 0.113(8) 0.103(7) 0.001(6) -0.003(6) 0.000(6)
C42 0.044(5) 0.050(5) 0.038(4) 0.001(4) -0.008(4) -0.009(4)
C43 0.045(5) 0.042(5) 0.042(4) 0.006(4) 0.006(4) 0.010(4)
C44 0.037(5) 0.044(4) 0.049(5) -0.005(4) 0.005(4) 0.010(4)
C45 0.072(6) 0.072(5) 0.047(5) 0.027(5) 0.004(4) 0.017(5)
C46 0.050(5) 0.080(6) 0.070(5) 0.012(5) 0.019(4) 0.032(5)
C47 0.035(4) 0.051(5) 0.043(4) 0.000(4) 0.009(4) 0.004(4)
C48 0.041(5) 0.063(5) 0.061(6) 0.002(4) 0.011(4) -0.001(4)
C49 0.065(6) 0.087(6) 0.081(7) -0.006(6) 0.033(5) -0.026(5)
C50 0.090(8) 0.089(7) 0.095(8) 0.006(6) 0.056(7) -0.026(6)
C51 0.096(7) 0.092(7) 0.047(5) -0.002(5) 0.039(5) -0.009(6)
C52 0.048(5) 0.046(5) 0.044(5) 0.003(4) 0.021(4) 0.008(4)
C53 0.073(6) 0.059(5) 0.044(5) -0.009(4) 0.017(4) 0.013(5)
C54 0.114(8) 0.077(6) 0.078(6) -0.023(6) 0.010(6) -0.003(6)
C55 0.095(7) 0.104(7) 0.043(5) -0.009(5) 0.010(5) 0.011(6)
C56 0.059(6) 0.092(7) 0.064(6) -0.020(6) 0.014(5) -0.019(6)
C57 0.143(11) 0.160(11) 0.106(9) -0.030(8) -0.047(8) 0.040(9)
C58 0.088(8) 0.114(9) 0.109(8) -0.044(7) 0.005(6) -0.006(7)
C59 0.090(7) 0.037(5) 0.081(6) -0.002(4) -0.017(5) -0.007(5)
C60 0.185(13) 0.069(8) 0.157(12) -0.016(8) -0.068(10) -0.001(8)
C61 0.122(10) 0.110(9) 0.073(7) -0.008(6) -0.007(7) -0.050(8)
C62 0.095(8) 0.065(6) 0.132(9) 0.031(6) -0.068(7) -0.015(6)
C63 0.072(11) 0.35(2) 0.090(11) -0.045(14) 0.009(8) -0.034(14)
C64 0.092(10) 0.198(14) 0.076(9) 0.015(11) -0.034(8) -0.037(11)
C65 0.072(10) 0.38(3) 0.057(9) 0.029(13) -0.005(7) -0.038(14)
C66 0.101(19) 0.16(2) 0.117(19) -0.050(18) -0.041(15) 0.013(18)

loop_
_atom_type_symbol
_atom_type_description
_atom_type_scat_dispersion_real
_atom_type_scat_dispersion_imag
_atom_type_scat_source
C C 0.0033 0.0016 'International Tables Vol C Tables 4.2.6.8 and 6.1.1.4'
H H 0.0000 0.0000 'International Tables Vol C Tables 4.2.6.8 and 6.1.1.4'
N N 0.0061 0.0033 'International Tables Vol C Tables 4.2.6.8 and 6.1.1.4'
O O 0.0106 0.0060 'International Tables Vol C Tables 4.2.6.8 and 6.1.1.4'
Cl Cl 0.1484 0.1585 'International Tables Vol C Tables 4.2.6.8 and 6.1.1.4'
Yb Yb -0.3850 5.5486 'International Tables Vol C Tables 4.2.6.8 and 6.1.1.4'

loop_
_geom_angle_atom_site_label_1
_geom_angle_atom_site_label_2
_geom_angle_atom_site_label_3
_geom_angle
_geom_angle_site_symmetry_3
N1 Yb1 N2 84.19(18) .
N1 Yb1 Cl1 95.69(14) .
N2 Yb1 Cl1 91.90(13) .
N1 Yb1 Cl3 114.65(14) .
N2 Yb1 Cl3 160.83(14) .
Cl1 Yb1 Cl3 83.06(7) .
N1 Yb1 Cl2 153.03(14) .
N2 Yb1 Cl2 87.25(13) .
Cl1 Yb1 Cl2 110.14(7) .
Cl3 Yb1 Cl2 77.27(6) .
N1 Yb1 Cl4 86.13(14) .
N2 Yb1 Cl4 111.47(14) .
Cl1 Yb1 Cl4 156.61(7) .
Cl3 Yb1 Cl4 75.08(7) .
Cl2 Yb1 Cl4 73.32(6) .
N1 Yb1 C13 22.43(17) .
N2 Yb1 C13 68.01(18) .
Cl1 Yb1 C13 80.97(13) .
Cl3 Yb1 C13 128.79(14) .
Cl2 Yb1 C13 153.56(13) .
Cl4 Yb1 C13 106.30(14) .
N1 Yb1 C15 67.67(18) .
N2 Yb1 C15 21.65(17) .
Cl1 Yb1 C15 80.12(13) .
Cl3 Yb1 C15 163.17(13) .
Cl2 Yb1 C15 108.31(14) .
Cl4 Yb1 C15 121.60(13) .
C13 Yb1 C15 48.44(18) .
N1 Yb1 Yb2 126.52(14) .
N2 Yb1 Yb2 127.34(13) .
Cl1 Yb1 Yb2 120.79(5) .
Cl3 Yb1 Yb2 44.62(5) .
Cl2 Yb1 Yb2 44.98(4) .
Cl4 Yb1 Yb2 44.91(4) .
C13 Yb1 Yb2 148.83(13) .
C15 Yb1 Yb2 148.62(13) .
N3 Yb2 N4 81.92(18) .
N3 Yb2 O1 93.50(17) .
N4 Yb2 O1 92.01(17) .
N3 Yb2 Cl3 97.60(14) .
N4 Yb2 Cl3 176.59(14) .
O1 Yb2 Cl3 84.65(13) .
N3 Yb2 Cl4 102.22(14) .
N4 Yb2 Cl4 104.68(14) .
O1 Yb2 Cl4 158.41(12) .
Cl3 Yb2 Cl4 78.73(8) .
N3 Yb2 Cl2 177.85(14) .
N4 Yb2 Cl2 100.23(13) .
O1 Yb2 Cl2 86.44(12) .
Cl3 Yb2 Cl2 80.26(7) .
Cl4 Yb2 Cl2 77.31(7) .
N3 Yb2 Yb1 131.03(13) .
N4 Yb2 Yb1 136.26(13) .
O1 Yb2 Yb1 110.30(12) .
Cl3 Yb2 Yb1 46.15(4) .
Cl4 Yb2 Yb1 48.11(4) .
Cl2 Yb2 Yb1 47.18(4) .
Yb2 Cl2 Yb1 87.84(5) .
Yb2 Cl3 Yb1 89.23(6) .
Yb2 Cl4 Yb1 86.98(6) .
C59 O1 C62 106.6(6) .
C59 O1 Yb2 125.9(4) .
C62 O1 Yb2 127.5(4) .
C13 N1 C1 117.1(6) .
C13 N1 Yb1 117.5(4) .
C1 N1 Yb1 124.3(4) .
C15 N2 C18 119.3(5) .
C15 N2 Yb1 118.9(4) .
C18 N2 Yb1 120.8(4) .
C42 N3 C30 116.9(5) .
C42 N3 Yb2 125.4(4) .
C30 N3 Yb2 117.6(4) .
C44 N4 C47 116.4(5) .
C44 N4 Yb2 124.2(4) .
C47 N4 Yb2 119.4(4) .
C2 C1 C6 120.3(7) .
C2 C1 N1 118.6(7) .
C6 C1 N1 121.0(7) .
C3 C2 C1 117.5(8) .
C3 C2 C10 119.6(8) .
C1 C2 C10 122.8(7) .
C4 C3 C2 122.8(8) .
C3 C4 C5 119.7(8) .
C4 C5 C6 122.0(8) .
C5 C6 C1 117.5(8) .
C5 C6 C7 119.4(7) .
C1 C6 C7 123.0(7) .
C8 C7 C6 113.3(8) .
C8 C7 C9 106.7(7) .
C6 C7 C9 110.2(7) .
C12 C10 C2 114.1(7) .
C12 C10 C11 108.2(7) .
C2 C10 C11 111.5(8) .
N1 C13 C14 124.3(6) .
N1 C13 C16 120.8(6) .
C14 C13 C16 114.8(6) .
N1 C13 Yb1 40.1(3) .
C14 C13 Yb1 88.0(4) .
C16 C13 Yb1 153.6(5) .
C15 C14 C13 131.4(7) .
N2 C15 C14 124.1(6) .
N2 C15 C17 121.0(6) .
C14 C15 C17 114.9(6) .
N2 C15 Yb1 39.5(3) .
C14 C15 Yb1 86.5(4) .
C17 C15 Yb1 155.8(5) .
C23 C18 C19 121.2(6) .
C23 C18 N2 121.4(6) .
C19 C18 N2 117.3(6) .
C20 C19 C18 117.3(7) .
C20 C19 C24 120.7(7) .
C18 C19 C24 122.0(7) .
C21 C20 C19 122.8(8) .
C20 C21 C22 118.6(8) .
C21 C22 C23 122.7(7) .
C22 C23 C18 117.4(7) .
C22 C23 C27 118.4(7) .
C18 C23 C27 124.2(6) .
C26 C24 C19 112.1(7) .
C26 C24 C25 109.8(7) .
C19 C24 C25 113.9(7) .
C23 C27 C28 112.3(6) .
C23 C27 C29 112.3(6) .
C28 C27 C29 109.1(6) .
C31 C30 C35 121.3(7) .
C31 C30 N3 119.0(7) .
C35 C30 N3 119.7(7) .
C30 C31 C32 118.5(8) .
C30 C31 C39 122.1(7) .
C32 C31 C39 119.3(7) .
C33 C32 C31 120.5(9) .
C34 C33 C32 121.4(9) .
C33 C34 C35 120.2(9) .
C34 C35 C30 118.0(8) .
C34 C35 C36 118.6(8) .
C30 C35 C36 123.4(7) .
C38 C36 C35 113.4(7) .
C38 C36 C37 107.7(7) .
C35 C36 C37 112.7(7) .
C31 C39 C41 113.5(6) .
C31 C39 C40 113.2(7) .
C41 C39 C40 109.0(7) .
N3 C42 C43 123.5(6) .
N3 C42 C45 120.9(7) .
C43 C42 C45 115.6(6) .
C44 C43 C42 132.2(7) .
N4 C44 C43 124.3(6) .
N4 C44 C46 120.0(6) .
C43 C44 C46 115.7(6) .
C48 C47 C52 121.8(7) .
C48 C47 N4 119.1(6) .
C52 C47 N4 119.0(6) .
C49 C48 C47 118.2(7) .
C49 C48 C56 118.5(7) .
C47 C48 C56 123.2(7) .
C50 C49 C48 121.2(8) .
C49 C50 C51 120.1(8) .
C50 C51 C52 122.2(8) .
C51 C52 C47 116.3(7) .
C51 C52 C53 119.1(7) .
C47 C52 C53 124.6(6) .
C52 C53 C54 112.8(7) .
C52 C53 C55 113.9(6) .
C54 C53 C55 108.6(6) .
C58 C56 C48 113.6(8) .
C58 C56 C57 108.4(7) .
C48 C56 C57 112.6(7) .
O1 C59 C60 108.8(7) .
C61 C60 C59 108.5(8) .
C60 C61 C62 106.1(8) .
O1 C62 C61 104.1(7) .
C64 C63 C65 120.6(13) 3_566
C65 C64 C63 122.9(7) .
C65 C64 C66 118.5(5) .
C63 C64 C66 118.5(5) .
C64 C65 C63 116.3(12) 3_566

loop_
_geom_bond_atom_site_label_1
_geom_bond_atom_site_label_2
_geom_bond_distance
_geom_bond_site_symmetry_2
Yb1 N1 2.253(5) .
Yb1 N2 2.282(5) .
Yb1 Cl1 2.5051(18) .
Yb1 Cl3 2.663(2) .
Yb1 Cl2 2.7098(18) .
Yb1 Cl4 2.752(2) .
Yb1 C13 3.105(7) .
Yb1 C15 3.144(6) .
Yb1 Yb2 3.6920(6) .
Yb2 N3 2.295(5) .
Yb2 N4 2.298(5) .
Yb2 O1 2.299(4) .
Yb2 Cl3 2.593(2) .
Yb2 Cl4 2.6100(19) .
Yb2 Cl2 2.6117(17) .
O1 C59 1.420(7) .
O1 C62 1.481(8) .
N1 C13 1.335(7) .
N1 C1 1.455(8) .
N2 C15 1.325(7) .
N2 C18 1.453(7) .
N3 C42 1.339(8) .
N3 C30 1.455(8) .
N4 C44 1.350(7) .
N4 C47 1.456(7) .
C1 C2 1.412(9) .
C1 C6 1.418(9) .
C2 C3 1.394(9) .
C2 C10 1.502(10) .
C3 C4 1.353(10) .
C4 C5 1.357(10) .
C5 C6 1.405(9) .
C6 C7 1.522(10) .
C7 C8 1.507(9) .
C7 C9 1.530(10) .
C10 C12 1.501(10) .
C10 C11 1.513(9) .
C13 C14 1.410(8) .
C13 C16 1.525(8) .
C14 C15 1.403(8) .
C15 C17 1.516(8) .
C18 C23 1.409(8) .
C18 C19 1.416(8) .
C19 C20 1.386(9) .
C19 C24 1.503(9) .
C20 C21 1.373(10) .
C21 C22 1.374(9) .
C22 C23 1.389(9) .
C23 C27 1.509(8) .
C24 C26 1.493(10) .
C24 C25 1.537(10) .
C27 C28 1.513(8) .
C27 C29 1.538(8) .
C30 C31 1.375(9) .
C30 C35 1.412(9) .
C31 C32 1.397(9) .
C31 C39 1.527(9) .
C32 C33 1.364(11) .
C33 C34 1.363(11) .
C34 C35 1.399(10) .
C35 C36 1.529(10) .
C36 C38 1.512(9) .
C36 C37 1.545(9) .
C39 C41 1.535(9) .
C39 C40 1.536(9) .
C42 C43 1.382(8) .
C42 C45 1.510(8) .
C43 C44 1.379(8) .
C44 C46 1.523(8) .
C47 C48 1.392(9) .
C47 C52 1.406(8) .
C48 C49 1.386(9) .
C48 C56 1.502(9) .
C49 C50 1.354(10) .
C50 C51 1.367(10) .
C51 C52 1.393(9) .
C52 C53 1.508(9) .
C53 C54 1.524(9) .
C53 C55 1.542(9) .
C56 C58 1.499(10) .
C56 C57 1.525(10) .
C59 C60 1.430(10) .
C60 C61 1.428(11) .
C61 C62 1.489(11) .
C63 C64 1.367(5) .
C63 C65 1.378(5) 3_566
C64 C65 1.363(5) .
C64 C66 1.431(5) .
C65 C63 1.378(5) 3_566
